data_4350625
loop_
_publ_author_name
'Benbellat, Noura'
'Gavrilenko, Konstantin S.'
'Le Gal, Yann'
'Cador, Olivier'
'Golhen, St\'ephane'
'Gouasmia, Abdelkrim'
'Fabre, Jean-Marc'
'Ouahab, Lahc\`ene'

_publ_section_title
;
 Co(II)-Co(II) paddlewheel complex with a redox-active ligand derived from
 TTF.
;
_journal_issue 26
_journal_name_full 'Inorganic chemistry'
_journal_page_first 10440
_journal_page_last 10442
_journal_paper_doi 10.1021/ic061680v
_journal_volume 45
_journal_year 2006
_chemical_formula_sum 'C60 H50 Co2 N2 O8 S8'
_chemical_formula_weight 1301.36
_space_group_IT_number 2
_space_group_name_Hall '-P 1'
_space_group_name_H-M_alt 'P -1'
_symmetry_cell_setting triclinic
_symmetry_space_group_name_H-M 'P -1'
_atom_sites_solution_hydrogens geom
_atom_sites_solution_primary direct
_atom_sites_solution_secondary difmap
_audit_creation_method SHELXL-97
_cell_angle_alpha 82.724(4)
_cell_angle_beta 75.166(3)
_cell_angle_gamma 63.095(3)
_cell_formula_units_Z 1
_cell_length_a 9.7041(6)
_cell_length_b 10.6740(8)
_cell_length_c 16.7854(15)
_cell_measurement_temperature 293(2)
_cell_volume 1498.7(2)
_computing_cell_refinement 'Bruker SMART'
_computing_data_collection 'Bruker SMART'
_computing_data_reduction 'Bruker SAINT'
_computing_molecular_graphics 'Ortep-3 for Windows (Farrugia, 1997)'
_computing_publication_material 'WinGX publication routines (Farrugia, 1999)'
_computing_structure_refinement 'SHELXL-97 (Sheldrick, 1997)'
_computing_structure_solution 'SIR97 (Altomare al, 1999)'
_diffrn_ambient_temperature 293(2)
_diffrn_detector_area_resol_mean 'CCD plate'
_diffrn_measured_fraction_theta_full 0.989
_diffrn_measured_fraction_theta_max 0.989
_diffrn_measurement_device_type 'APEXII, Bruker-AXS'
_diffrn_measurement_method 'CCD rotation images, thin slices'?'
_diffrn_radiation_monochromator graphite
_diffrn_radiation_source 'fine-focus sealed tube'
_diffrn_radiation_type MoK\a
_diffrn_radiation_wavelength 0.71073
_diffrn_reflns_av_R_equivalents 0.0821
_diffrn_reflns_av_sigmaI/netI 0.1186
_diffrn_reflns_limit_h_max 12
_diffrn_reflns_limit_h_min -11
_diffrn_reflns_limit_k_max 13
_diffrn_reflns_limit_k_min -13
_diffrn_reflns_limit_l_max 21
_diffrn_reflns_limit_l_min -21
_diffrn_reflns_number 22024
_diffrn_reflns_theta_full 27.48
_diffrn_reflns_theta_max 27.48
_diffrn_reflns_theta_min 1.26
_exptl_absorpt_coefficient_mu 0.887
_exptl_crystal_density_diffrn 1.442
_exptl_crystal_density_method 'not measured'
_exptl_crystal_F_000 670
_refine_diff_density_max 1.066
_refine_diff_density_min -0.461
_refine_diff_density_rms 0.158
_refine_ls_extinction_method none
_refine_ls_goodness_of_fit_ref 0.996
_refine_ls_hydrogen_treatment mixed
_refine_ls_matrix_type full
_refine_ls_number_parameters 361
_refine_ls_number_reflns 6804
_refine_ls_number_restraints 0
_refine_ls_restrained_S_all 0.996
_refine_ls_R_factor_all 0.1693
_refine_ls_R_factor_gt 0.0628
_refine_ls_shift/su_max 0.011
_refine_ls_shift/su_mean 0.001
_refine_ls_structure_factor_coef Fsqd
_refine_ls_weighting_details 'calc w=1/[\s^2^(Fo^2^)+(0.1004P)^2^+0.0000P] where P=(Fo^2^+2Fc^2^)/3'
_refine_ls_weighting_scheme calc
_refine_ls_wR_factor_gt 0.1578
_refine_ls_wR_factor_ref 0.2091
_reflns_number_gt 3117
_reflns_number_total 6804
_reflns_threshold_expression >2sigma(I)
_cod_data_source_file ic061680vsi20061109_053821.cif
_cod_data_source_block 293K
_cod_depositor_comments
;
The following automatic conversions were performed:

data item '_symmetry_cell_setting' value 'Triclinic' was changed to
'triclinic' in accordance with the
/home/saulius/struct/COD-crude-data/automatic-downloads/DataCite-retrospective/ACS/depositions/lib/dictionaries/cif_core.dic
dictionary named 'cif_core.dic' version 2.4.2 last updated on
2011-04-26.

Automatic conversion script
Id: cif_fix_values 6909 2019-04-08 15:41:33Z antanas 
;
_cod_original_sg_symbol_H-M P-1
_cod_database_code 4350625

loop_
_symmetry_equiv_pos_as_xyz
'x, y, z'
'-x, -y, -z'

loop_
_atom_site_label
_atom_site_type_symbol
_atom_site_fract_x
_atom_site_fract_y
_atom_site_fract_z
_atom_site_U_iso_or_equiv
_atom_site_adp_type
_atom_site_occupancy
_atom_site_symmetry_multiplicity
_atom_site_calc_flag
_atom_site_refinement_flags
Co Co 0.15637(8) -0.02760(7) -0.03539(5) 0.0432(3) Uani 1 1 d .
O1 O -0.1007(4) -0.1487(4) -0.0231(2) 0.0547(10) Uani 1 1 d .
O2 O 0.1526(4) -0.1961(4) -0.0757(2) 0.0557(10) Uani 1 1 d .
O3 O 0.2109(4) -0.1434(4) 0.0688(2) 0.0581(11) Uani 1 1 d .
O4 O -0.0408(4) -0.0961(4) 0.1254(2) 0.0567(10) Uani 1 1 d .
S1 S 1.17260(19) -0.12932(19) -0.30044(11) 0.0736(6) Uani 1 1 d .
S2 S 1.39983(18) -0.34930(19) -0.41976(11) 0.0714(5) Uani 1 1 d .
S3 S 1.4055(2) 0.0214(2) -0.33524(12) 0.0759(6) Uani 1 1 d .
S4 S 1.64379(18) -0.20141(19) -0.45030(12) 0.0740(6) Uani 1 1 d .
N N 0.3812(5) -0.0636(4) -0.1003(3) 0.0426(11) Uani 1 1 d .
C1 C 0.0362(6) -0.2253(5) -0.0627(3) 0.0437(13) Uani 1 1 d .
C2 C 0.0657(6) -0.3602(5) -0.0956(3) 0.0429(13) Uani 1 1 d .
C3 C 0.2158(8) -0.4509(6) -0.1355(4) 0.073(2) Uani 1 1 d .
H3 H 0.2988 -0.4266 -0.1420 0.088 Uiso 1 1 calc R
C4 C 0.2456(8) -0.5773(7) -0.1659(5) 0.091(3) Uani 1 1 d .
H4 H 0.3471 -0.6361 -0.1941 0.110 Uiso 1 1 calc R
C5 C 0.1246(9) -0.6150(7) -0.1543(5) 0.081(2) Uani 1 1 d .
H5 H 0.1444 -0.7009 -0.1735 0.097 Uiso 1 1 calc R
C6 C -0.0242(8) -0.5278(6) -0.1149(4) 0.0677(18) Uani 1 1 d .
H6 H -0.1067 -0.5530 -0.1077 0.081 Uiso 1 1 calc R
C7 C -0.0521(7) -0.4020(6) -0.0858(4) 0.0529(15) Uani 1 1 d .
H7 H -0.1543 -0.3432 -0.0584 0.063 Uiso 1 1 calc R
C8 C 0.1037(7) -0.1554(5) 0.1252(4) 0.0494(14) Uani 1 1 d .
C9 C 0.1516(6) -0.2494(5) 0.1967(4) 0.0462(13) Uani 1 1 d .
C10 C 0.3088(7) -0.3428(7) 0.1933(4) 0.0651(18) Uani 1 1 d .
H10 H 0.3860 -0.3427 0.1471 0.078 Uiso 1 1 calc R
C11 C 0.3522(8) -0.4345(7) 0.2563(5) 0.083(2) Uani 1 1 d .
H11 H 0.4577 -0.4989 0.2524 0.100 Uiso 1 1 calc R
C12 C 0.2398(9) -0.4317(8) 0.3256(5) 0.082(2) Uani 1 1 d .
H12 H 0.2699 -0.4916 0.3698 0.099 Uiso 1 1 calc R
C13 C 0.0848(9) -0.3425(7) 0.3303(4) 0.078(2) Uani 1 1 d .
H13 H 0.0086 -0.3430 0.3769 0.093 Uiso 1 1 calc R
C14 C 0.0404(7) -0.2505(6) 0.2657(4) 0.0597(16) Uani 1 1 d .
H14 H -0.0658 -0.1889 0.2691 0.072 Uiso 1 1 calc R
C15 C 0.4760(7) -0.1751(6) -0.1476(4) 0.0625(18) Uani 1 1 d .
H15 H 0.4377 -0.2394 -0.1510 0.075 Uiso 1 1 calc R
C16 C 0.6279(6) -0.2022(6) -0.1921(4) 0.0624(18) Uani 1 1 d .
H16 H 0.6879 -0.2820 -0.2245 0.075 Uiso 1 1 calc R
C17 C 0.6898(6) -0.1090(6) -0.1880(3) 0.0460(13) Uani 1 1 d .
C18 C 0.5911(7) 0.0062(6) -0.1381(4) 0.0604(17) Uani 1 1 d .
H18 H 0.6262 0.0719 -0.1328 0.072 Uiso 1 1 calc R
C19 C 0.4420(6) 0.0244(6) -0.0964(4) 0.0515(15) Uani 1 1 d .
H19 H 0.3796 0.1031 -0.0634 0.062 Uiso 1 1 calc R
C20 C 0.8473(6) -0.1281(6) -0.2327(4) 0.0532(15) Uani 1 1 d .
H20 H 0.8787 -0.0616 -0.2239 0.064 Uiso 1 1 calc R
C21 C 0.9520(6) -0.2306(6) -0.2851(4) 0.0531(15) Uani 1 1 d .
H21 H 0.9213 -0.2962 -0.2961 0.064 Uiso 1 1 calc R
C22 C 1.1087(6) -0.2471(6) -0.3258(4) 0.0532(15) Uani 1 1 d .
C23 C 1.2143(7) -0.3473(7) -0.3785(4) 0.0581(16) Uani 1 1 d .
C24 C 1.1909(8) -0.4606(8) -0.4073(5) 0.102(3) Uani 1 1 d .
H24A H 1.2854 -0.5187 -0.4456 0.153 Uiso 1 1 calc R
H24B H 1.1035 -0.4198 -0.4340 0.153 Uiso 1 1 calc R
H24C H 1.1688 -0.5167 -0.3610 0.153 Uiso 1 1 calc R
C25 C 1.3599(6) -0.1978(6) -0.3712(4) 0.0592(16) Uani 1 1 d .
C26 C 1.4565(7) -0.1365(6) -0.3843(4) 0.0606(17) Uani 1 1 d .
C27 C 1.5914(9) 0.1616(8) -0.3605(5) 0.090(2) Uani 1 1 d .
H27A H 1.4966 0.2169 -0.3215 0.135 Uiso 1 1 calc R
H27B H 1.6041 0.2174 -0.4089 0.135 Uiso 1 1 calc R
H27C H 1.6812 0.1306 -0.3363 0.135 Uiso 1 1 calc R
C28 C 1.5795(7) 0.0367(7) -0.3838(4) 0.0669(18) Uani 1 1 d .
C29 C 1.6874(7) -0.0653(7) -0.4363(4) 0.0637(18) Uani 1 1 d .
C30 C 1.8446(7) -0.0722(8) -0.4835(4) 0.088(2) Uani 1 1 d .
H30A H 1.9007 -0.1545 -0.5171 0.132 Uiso 1 1 calc R
H30B H 1.9058 -0.0765 -0.4456 0.132 Uiso 1 1 calc R
H30C H 1.8278 0.0100 -0.5180 0.132 Uiso 1 1 calc R

loop_
_atom_site_aniso_label
_atom_site_aniso_U_11
_atom_site_aniso_U_22
_atom_site_aniso_U_33
_atom_site_aniso_U_23
_atom_site_aniso_U_13
_atom_site_aniso_U_12
Co 0.0315(4) 0.0409(4) 0.0578(5) -0.0078(3) 0.0000(3) -0.0199(3)
O1 0.047(2) 0.046(2) 0.072(3) -0.015(2) -0.002(2) -0.0232(19)
O2 0.051(2) 0.049(2) 0.075(3) -0.017(2) -0.001(2) -0.0316(19)
O3 0.056(2) 0.059(3) 0.068(3) 0.008(2) -0.014(2) -0.034(2)
O4 0.051(3) 0.051(2) 0.069(3) -0.002(2) -0.018(2) -0.021(2)
S1 0.0531(10) 0.0838(12) 0.0801(13) -0.0231(10) 0.0201(9) -0.0396(9)
S2 0.0424(9) 0.0793(12) 0.0758(13) -0.0172(10) 0.0108(8) -0.0208(8)
S3 0.0516(10) 0.0823(13) 0.0824(13) -0.0090(10) 0.0103(9) -0.0307(9)
S4 0.0433(9) 0.0814(12) 0.0859(13) -0.0105(10) 0.0093(8) -0.0276(9)
N 0.031(2) 0.040(2) 0.053(3) -0.007(2) -0.001(2) -0.016(2)
C1 0.046(3) 0.037(3) 0.051(4) -0.003(3) -0.009(3) -0.021(3)
C2 0.045(3) 0.038(3) 0.049(3) -0.003(3) -0.009(3) -0.021(3)
C3 0.061(4) 0.055(4) 0.107(6) -0.031(4) 0.000(4) -0.030(3)
C4 0.065(5) 0.063(5) 0.143(8) -0.046(5) 0.005(5) -0.028(4)
C5 0.100(6) 0.050(4) 0.103(6) -0.017(4) -0.022(5) -0.039(4)
C6 0.074(5) 0.056(4) 0.091(5) -0.010(4) -0.019(4) -0.041(4)
C7 0.055(4) 0.049(3) 0.059(4) -0.008(3) -0.007(3) -0.027(3)
C8 0.050(4) 0.038(3) 0.067(4) -0.006(3) -0.015(3) -0.023(3)
C9 0.044(3) 0.045(3) 0.056(4) -0.007(3) -0.009(3) -0.024(3)
C10 0.049(4) 0.078(4) 0.070(5) 0.013(4) -0.013(3) -0.033(3)
C11 0.056(4) 0.076(5) 0.099(6) 0.018(5) -0.021(4) -0.016(4)
C12 0.081(5) 0.076(5) 0.084(6) 0.019(4) -0.028(5) -0.030(4)
C13 0.090(6) 0.079(5) 0.061(5) 0.002(4) -0.002(4) -0.043(5)
C14 0.055(4) 0.053(4) 0.066(4) -0.003(3) -0.009(3) -0.020(3)
C15 0.053(4) 0.063(4) 0.080(5) -0.021(4) 0.008(3) -0.039(3)
C16 0.043(3) 0.052(4) 0.083(5) -0.027(3) 0.011(3) -0.019(3)
C17 0.038(3) 0.049(3) 0.050(4) -0.004(3) -0.003(3) -0.021(3)
C18 0.053(4) 0.063(4) 0.075(5) -0.018(3) 0.001(3) -0.038(3)
C19 0.036(3) 0.048(3) 0.068(4) -0.018(3) 0.006(3) -0.021(3)
C20 0.043(3) 0.063(4) 0.060(4) 0.004(3) -0.011(3) -0.031(3)
C21 0.039(3) 0.060(4) 0.055(4) -0.004(3) -0.003(3) -0.020(3)
C22 0.040(3) 0.061(4) 0.052(4) -0.003(3) 0.002(3) -0.021(3)
C23 0.045(3) 0.063(4) 0.061(4) -0.006(3) -0.003(3) -0.022(3)
C24 0.065(5) 0.117(7) 0.115(7) -0.055(6) 0.019(4) -0.039(5)
C25 0.039(3) 0.071(4) 0.057(4) -0.002(3) 0.002(3) -0.022(3)
C26 0.044(3) 0.068(4) 0.061(4) 0.000(3) 0.003(3) -0.024(3)
C27 0.089(6) 0.085(5) 0.101(6) 0.007(5) -0.016(5) -0.047(5)
C28 0.049(4) 0.076(5) 0.074(5) 0.016(4) -0.012(3) -0.031(4)
C29 0.041(3) 0.079(5) 0.066(4) 0.015(4) -0.007(3) -0.029(3)
C30 0.046(4) 0.102(6) 0.103(6) 0.006(5) 0.005(4) -0.035(4)

loop_
_atom_type_symbol
_atom_type_description
_atom_type_scat_dispersion_real
_atom_type_scat_dispersion_imag
_atom_type_scat_source
C C 0.0033 0.0016 'International Tables Vol C Tables 4.2.6.8 and 6.1.1.4'
H H 0.0000 0.0000 'International Tables Vol C Tables 4.2.6.8 and 6.1.1.4'
N N 0.0061 0.0033 'International Tables Vol C Tables 4.2.6.8 and 6.1.1.4'
O O 0.0106 0.0060 'International Tables Vol C Tables 4.2.6.8 and 6.1.1.4'
S S 0.1246 0.1234 'International Tables Vol C Tables 4.2.6.8 and 6.1.1.4'
Co Co 0.3494 0.9721 'International Tables Vol C Tables 4.2.6.8 and 6.1.1.4'

loop_
_geom_angle_atom_site_label_1
_geom_angle_atom_site_label_2
_geom_angle_atom_site_label_3
_geom_angle
_geom_angle_site_symmetry_1
_geom_angle_site_symmetry_3
O2 Co O1 164.26(15) . 2
O2 Co O3 87.10(16) . .
O1 Co O3 89.82(16) 2 .
O2 Co N 97.01(16) . .
O1 Co N 98.72(16) 2 .
O3 Co N 99.22(16) . .
O2 Co O4 89.73(16) . 2
O1 Co O4 89.19(16) 2 2
O3 Co O4 164.71(14) . 2
N Co O4 96.01(16) . 2
O2 Co Co 80.73(11) . 2
O1 Co Co 83.68(11) 2 2
O3 Co Co 86.69(11) . 2
N Co Co 173.60(13) . 2
O4 Co Co 78.04(11) 2 2
C1 O1 Co 123.8(3) . 2
C1 O2 Co 127.4(4) . .
C8 O3 Co 120.3(4) . .
C8 O4 Co 130.0(4) . 2
C22 S1 C25 95.7(3) . .
C25 S2 C23 96.2(3) . .
C28 S3 C26 95.9(3) . .
C26 S4 C29 96.2(3) . .
C15 N C19 115.5(4) . .
C15 N Co 123.3(3) . .
C19 N Co 121.2(3) . .
O1 C1 O2 124.1(5) . .
O1 C1 C2 118.6(5) . .
O2 C1 C2 117.2(5) . .
C7 C2 C3 117.2(5) . .
C7 C2 C1 122.2(5) . .
C3 C2 C1 120.6(5) . .
C2 C3 C4 121.4(6) . .
C5 C4 C3 119.4(7) . .
C6 C5 C4 120.4(6) . .
C5 C6 C7 119.4(6) . .
C2 C7 C6 122.2(6) . .
O4 C8 O3 124.9(6) . .
O4 C8 C9 117.1(5) . .
O3 C8 C9 118.0(5) . .
C14 C9 C10 118.4(6) . .
C14 C9 C8 120.7(5) . .
C10 C9 C8 120.8(5) . .
C11 C10 C9 121.1(6) . .
C10 C11 C12 119.7(6) . .
C13 C12 C11 120.5(7) . .
C12 C13 C14 119.8(6) . .
C9 C14 C13 120.5(6) . .
N C15 C16 124.6(5) . .
C15 C16 C17 119.3(5) . .
C18 C17 C16 115.8(5) . .
C18 C17 C20 120.9(5) . .
C16 C17 C20 123.3(5) . .
C19 C18 C17 120.7(5) . .
N C19 C18 124.0(5) . .
C21 C20 C17 127.3(5) . .
C20 C21 C22 124.9(6) . .
C23 C22 C21 126.0(6) . .
C23 C22 S1 116.1(4) . .
C21 C22 S1 117.8(4) . .
C22 C23 C24 126.3(5) . .
C22 C23 S2 118.4(5) . .
C24 C23 S2 115.3(5) . .
C26 C25 S2 124.9(5) . .
C26 C25 S1 121.9(5) . .
S2 C25 S1 113.1(3) . .
C25 C26 S4 124.1(5) . .
C25 C26 S3 122.6(5) . .
S4 C26 S3 113.3(3) . .
C29 C28 C27 127.5(6) . .
C29 C28 S3 116.7(5) . .
C27 C28 S3 115.8(5) . .
C28 C29 C30 124.9(6) . .
C28 C29 S4 117.8(4) . .
C30 C29 S4 117.3(5) . .

loop_
_geom_bond_atom_site_label_1
_geom_bond_atom_site_label_2
_geom_bond_distance
_geom_bond_site_symmetry_2
Co O2 2.019(3) .
Co O1 2.019(4) 2
Co O3 2.049(4) .
Co N 2.055(4) .
Co O4 2.075(4) 2
Co Co 2.7715(13) 2
O1 C1 1.256(6) .
O1 Co 2.019(4) 2
O2 C1 1.263(6) .
O3 C8 1.258(6) .
O4 C8 1.250(6) .
O4 Co 2.075(4) 2
S1 C22 1.767(6) .
S1 C25 1.778(5) .
S2 C25 1.742(7) .
S2 C23 1.748(6) .
S3 C28 1.746(6) .
S3 C26 1.776(7) .
S4 C26 1.741(6) .
S4 C29 1.744(7) .
N C15 1.329(7) .
N C19 1.332(6) .
C1 C2 1.486(7) .
C2 C7 1.370(7) .
C2 C3 1.377(8) .
C3 C4 1.382(8) .
C4 C5 1.368(9) .
C5 C6 1.356(9) .
C6 C7 1.373(7) .
C8 C9 1.491(8) .
C9 C14 1.368(7) .
C9 C10 1.385(8) .
C10 C11 1.359(8) .
C11 C12 1.368(9) .
C12 C13 1.355(9) .
C13 C14 1.383(8) .
C15 C16 1.386(7) .
C16 C17 1.392(7) .
C17 C18 1.383(7) .
C17 C20 1.452(7) .
C18 C19 1.372(7) .
C20 C21 1.335(8) .
C21 C22 1.437(7) .
C22 C23 1.327(8) .
C23 C24 1.483(9) .
C25 C26 1.330(8) .
C27 C28 1.496(9) .
C28 C29 1.340(9) .
C29 C30 1.501(7) .
